data_7233494
loop_
_publ_author_name
'Tomoyuki Kakinuma'
'Hirotaka Kojima'
'Minoru Ashizawa'
'Hidetoshi Matsumoto'
'Takehiko Mori'

_publ_section_title
;
 Correlation of mobility and molecular packing in organic transistors
 based on cycloalkyl naphthalene diimides
;
_journal_name_full 'Journal of Materials Chemistry C'
_journal_page_first 5395
_journal_page_last 5401
_journal_paper_doi 10.1039/C3TC30920G
_journal_volume 1
_journal_year 2013
_chemical_formula_moiety 'C30 H34 N2 O4'
_chemical_formula_sum 'C30 H34 N2 O4'
_chemical_formula_weight 486.61
_space_group_IT_number 14
_space_group_name_Hall '-P 2ybc'
_space_group_name_H-M_alt 'P 1 21/c 1'
_symmetry_cell_setting monoclinic
_symmetry_Int_Tables_number 14
_symmetry_space_group_name_Hall '-P 2ybc'
_symmetry_space_group_name_H-M 'P 1 21/c 1'
_atom_sites_solution_hydrogens geom
_atom_sites_solution_primary direct
_atom_sites_solution_secondary difmap
_cell_angle_alpha 90.0000
_cell_angle_beta 97.38(2)
_cell_angle_gamma 90.0000
_cell_formula_units_Z 2
_cell_length_a 19.385(4)
_cell_length_b 7.095(3)
_cell_length_c 8.960(4)
_cell_measurement_reflns_used 25
_cell_measurement_temperature 298
_cell_measurement_theta_max 17.32
_cell_measurement_theta_min 15.12
_cell_volume 1222.1(8)
_computing_cell_refinement WinAFC
_computing_data_collection WinAFC
_computing_data_reduction WinAFC
_computing_molecular_graphics 'CrystalStructure 4.0'
_computing_publication_material 'CrystalStructure 4.0 (Rigaku, 2010)'
_computing_structure_refinement 'SHELXL97 (Sheldrick, 2008)'
_computing_structure_solution 'Il Milione (Burla, et al., 2007)'
_diffrn_ambient_temperature 298
_diffrn_measured_fraction_theta_full 0.996
_diffrn_measured_fraction_theta_max 0.996
_diffrn_measurement_device_type 'Rigaku AFC7R'
_diffrn_measurement_method \w-2\q
_diffrn_radiation_type 'Mo K\a'
_diffrn_radiation_wavelength 0.71069
_diffrn_reflns_av_R_equivalents 0.1377
_diffrn_reflns_limit_h_max 27
_diffrn_reflns_limit_h_min -27
_diffrn_reflns_limit_k_max 10
_diffrn_reflns_limit_k_min -10
_diffrn_reflns_limit_l_max 6
_diffrn_reflns_limit_l_min -12
_diffrn_reflns_number 8076
_diffrn_reflns_theta_full 30.08
_diffrn_reflns_theta_max 30.08
_diffrn_standards_decay_% -0.856
_diffrn_standards_interval_count 150
_diffrn_standards_number 3
_exptl_absorpt_coefficient_mu 0.088
_exptl_absorpt_correction_T_max 0.983
_exptl_absorpt_correction_T_min 0.849
_exptl_absorpt_correction_type psi-scan
_exptl_absorpt_process_details '(North, Phillips & Mathews, 1968)'
_exptl_crystal_colour colorless
_exptl_crystal_density_diffrn 1.322
_exptl_crystal_density_method 'not measured'
_exptl_crystal_description prismatic
_exptl_crystal_F_000 520.00
_exptl_crystal_size_max 0.200
_exptl_crystal_size_mid 0.200
_exptl_crystal_size_min 0.200
_refine_diff_density_max 0.320
_refine_diff_density_min -0.310
_refine_ls_extinction_method none
_refine_ls_goodness_of_fit_ref 0.979
_refine_ls_hydrogen_treatment constr
_refine_ls_number_parameters 163
_refine_ls_number_reflns 3575
_refine_ls_number_restraints 0
_refine_ls_R_factor_gt 0.0669
_refine_ls_shift/su_max 0.000
_refine_ls_structure_factor_coef Fsqd
_refine_ls_weighting_details 'w = 1/[\s^2^(Fo^2^)+(0.1271P)^2^+0.0000P] where P=(Fo^2^+2Fc^2^)/3'
_refine_ls_weighting_scheme calc
_refine_ls_wR_factor_ref 0.2591
_reflns_number_gt 1445
_reflns_number_total 3575
_reflns_threshold_expression F^2^>2.0\s(F^2^)
_cod_data_source_file 1000004.cif
_cod_data_source_block PCOD1000004
_cod_original_cell_volume 1222.2(7)
_cod_database_code 7233494

loop_
_symmetry_equiv_pos_site_id
_symmetry_equiv_pos_as_xyz
1 +X,+Y,+Z
2 -X,1/2+Y,1/2-Z
3 -X,-Y,-Z
4 +X,1/2-Y,1/2+Z

loop_
_atom_site_label
_atom_site_type_symbol
_atom_site_fract_x
_atom_site_fract_y
_atom_site_fract_z
_atom_site_U_iso_or_equiv
_atom_site_adp_type
_atom_site_occupancy
_atom_site_symmetry_multiplicity
_atom_site_calc_flag
_atom_site_refinement_flags
_atom_site_disorder_assembly
_atom_site_disorder_group
O1 O 0.28557(11) -0.0102(4) 0.5116(3) 0.0508(7) Uani 1.0 4 d . . .
O17 O 0.38177(12) 0.0618(4) 0.0774(3) 0.0544(7) Uani 1.0 4 d . . .
N4 N 0.33209(12) 0.0433(4) 0.2944(3) 0.0387(6) Uani 1.0 4 d . . .
C2 C 0.40765(15) -0.0094(4) 0.5347(3) 0.0347(6) Uani 1.0 4 d . . .
C3 C 0.45937(15) 0.0357(4) 0.3012(3) 0.0355(6) Uani 1.0 4 d . . .
C5 C 0.38953(16) 0.0479(5) 0.2142(3) 0.0398(7) Uani 1.0 4 d . . .
C6 C 0.33714(15) 0.0077(5) 0.4493(4) 0.0392(7) Uani 1.0 4 d . . .
C7 C 0.41566(16) -0.0390(5) 0.6884(3) 0.0421(7) Uani 1.0 4 d . . .
C8 C 0.51773(15) 0.0506(5) 0.2293(3) 0.0398(7) Uani 1.0 4 d . . .
C9 C 0.26111(14) 0.0678(5) 0.2080(3) 0.0401(7) Uani 1.0 4 d . . .
C10 C 0.22490(14) 0.2364(5) 0.2689(4) 0.0426(7) Uani 1.0 4 d . . .
C11 C 0.22424(17) -0.1229(5) 0.1940(4) 0.0497(8) Uani 1.0 4 d . . .
C12 C 0.09005(16) 0.2367(6) 0.2206(4) 0.0563(9) Uani 1.0 4 d . . .
C13 C 0.15868(16) 0.3022(5) 0.1722(4) 0.0510(8) Uani 1.0 4 d . . .
C14 C 0.08503(18) 0.0331(6) 0.2675(5) 0.0592(10) Uani 1.0 4 d . . .
C15 C 0.15790(18) -0.1302(6) 0.0813(4) 0.0574(10) Uani 1.0 4 d . . .
C16 C 0.09007(19) -0.1174(6) 0.1475(5) 0.0709(11) Uani 1.0 4 d . . .
C18 C 0.46662(14) 0.0067(4) 0.4588(3) 0.0333(6) Uani 1.0 4 d . . .
H7 H 0.3766 -0.0513 0.7378 0.0505 Uiso 1.0 4 calc R . .
H8 H 0.5131 0.0685 0.1257 0.0478 Uiso 1.0 4 calc R . .
H9 H 0.2689 0.1024 0.1056 0.0482 Uiso 1.0 4 calc R . .
H10A H 0.2574 0.3409 0.2807 0.0511 Uiso 1.0 4 calc R . .
H10B H 0.2134 0.2047 0.3681 0.0511 Uiso 1.0 4 calc R . .
H11A H 0.2126 -0.1583 0.2923 0.0597 Uiso 1.0 4 calc R . .
H11B H 0.2565 -0.2164 0.1650 0.0597 Uiso 1.0 4 calc R . .
H12A H 0.0803 0.3152 0.3040 0.0675 Uiso 1.0 4 calc R . .
H12B H 0.0536 0.2599 0.1379 0.0675 Uiso 1.0 4 calc R . .
H13A H 0.1587 0.4389 0.1707 0.0612 Uiso 1.0 4 calc R . .
H13B H 0.1605 0.2595 0.0700 0.0612 Uiso 1.0 4 calc R . .
H14A H 0.0411 0.0164 0.3067 0.0710 Uiso 1.0 4 calc R . .
H14B H 0.1217 0.0096 0.3497 0.0710 Uiso 1.0 4 calc R . .
H15A H 0.1594 -0.0277 0.0102 0.0689 Uiso 1.0 4 calc R . .
H15B H 0.1580 -0.2471 0.0252 0.0689 Uiso 1.0 4 calc R . .
H16A H 0.0813 -0.2390 0.1908 0.0851 Uiso 1.0 4 calc R . .
H16B H 0.0531 -0.0950 0.0657 0.0851 Uiso 1.0 4 calc R . .

loop_
_atom_site_aniso_label
_atom_site_aniso_U_11
_atom_site_aniso_U_22
_atom_site_aniso_U_33
_atom_site_aniso_U_12
_atom_site_aniso_U_13
_atom_site_aniso_U_23
O1 0.0398(13) 0.0703(16) 0.0435(12) 0.0024(11) 0.0100(9) 0.0095(11)
O17 0.0548(14) 0.0781(17) 0.0307(11) 0.0034(12) 0.0064(9) 0.0047(11)
N4 0.0387(13) 0.0467(15) 0.0307(11) 0.0040(11) 0.0053(10) 0.0026(11)
C2 0.0369(15) 0.0349(15) 0.0334(13) 0.0001(11) 0.0085(11) 0.0022(11)
C3 0.0385(15) 0.0366(14) 0.0320(13) 0.0011(12) 0.0074(11) 0.0020(12)
C5 0.0457(17) 0.0416(16) 0.0330(14) 0.0030(14) 0.0081(12) 0.0015(13)
C6 0.0401(16) 0.0423(16) 0.0369(14) 0.0050(12) 0.0114(12) 0.0044(12)
C7 0.0404(17) 0.0518(19) 0.0362(14) 0.0011(14) 0.0136(12) 0.0037(13)
C8 0.0419(17) 0.0495(18) 0.0295(14) -0.0001(14) 0.0102(12) 0.0033(13)
C9 0.0325(15) 0.0535(18) 0.0336(13) 0.0044(13) 0.0010(11) 0.0037(14)
C10 0.0425(16) 0.0388(16) 0.0462(16) 0.0014(13) 0.0050(13) 0.0008(13)
C11 0.0508(19) 0.0444(18) 0.0520(18) 0.0032(15) -0.0007(14) -0.0095(15)
C12 0.0430(18) 0.069(3) 0.056(2) 0.0115(17) 0.0040(15) -0.0019(18)
C13 0.0553(19) 0.0493(19) 0.0484(18) 0.0129(15) 0.0068(14) 0.0083(15)
C14 0.0421(19) 0.069(3) 0.068(3) -0.0060(17) 0.0150(17) -0.0009(19)
C15 0.060(3) 0.059(3) 0.0506(19) 0.0008(17) -0.0033(16) -0.0158(17)
C16 0.053(3) 0.073(3) 0.083(3) -0.0071(19) -0.0078(19) -0.013(3)
C18 0.0373(15) 0.0324(14) 0.0315(13) 0.0015(11) 0.0093(11) 0.0014(11)

loop_
_atom_type_symbol
_atom_type_description
_atom_type_scat_dispersion_real
_atom_type_scat_dispersion_imag
_atom_type_scat_source
C C 0.0033 0.0016
;
International Tables for Crystallography
(1992, Vol. C, Tables 4.2.6.8 and 6.1.1.4)
;
H H 0.0000 0.0000
;
International Tables for Crystallography
(1992, Vol. C, Table 6.1.1.4)
;
N N 0.0061 0.0033
;
International Tables for Crystallography
(1992, Vol. C, Tables 4.2.6.8 and 6.1.1.4)
;
O O 0.0106 0.0060
;
International Tables for Crystallography
(1992, Vol. C, Tables 4.2.6.8 and 6.1.1.4)
;

loop_
_geom_angle_atom_site_label_1
_geom_angle_atom_site_label_2
_geom_angle_atom_site_label_3
_geom_angle
_geom_angle_publ_flag
_geom_angle_site_symmetry_1
_geom_angle_site_symmetry_2
_geom_angle_site_symmetry_3
C5 N4 C6 123.6(3) yes . . .
C5 N4 C9 118.0(3) yes . . .
C6 N4 C9 118.4(3) yes . . .
C6 C2 C7 120.3(3) yes . . .
C6 C2 C18 119.8(3) yes . . .
C7 C2 C18 119.9(3) yes . . .
C5 C3 C8 120.1(3) yes . . .
C5 C3 C18 120.1(3) yes . . .
C8 C3 C18 119.7(3) yes . . .
O17 C5 N4 120.9(3) yes . . .
O17 C5 C3 121.5(3) yes . . .
N4 C5 C3 117.6(3) yes . . .
O1 C6 N4 121.2(3) yes . . .
O1 C6 C2 120.9(3) yes . . .
N4 C6 C2 117.9(3) yes . . .
C2 C7 C8 120.7(3) yes . . 3_656
C3 C8 C7 120.3(3) yes . . 3_656
N4 C9 C10 109.9(3) yes . . .
N4 C9 C11 109.2(3) yes . . .
C10 C9 C11 119.5(3) yes . . .
C9 C10 C13 115.4(3) yes . . .
C9 C11 C15 115.4(3) yes . . .
C13 C12 C14 117.4(3) yes . . .
C10 C13 C12 116.6(3) yes . . .
C12 C14 C16 117.4(4) yes . . .
C11 C15 C16 116.0(3) yes . . .
C14 C16 C15 117.1(4) yes . . .
C2 C18 C3 120.7(3) yes . . .
C2 C18 C18 119.4(3) yes . . 3_656
C3 C18 C18 119.9(3) yes . . 3_656
C2 C7 H7 119.657 no . . .
C8 C7 H7 119.658 no 3_656 . .
C3 C8 H8 119.840 no . . .
C7 C8 H8 119.829 no 3_656 . .
N4 C9 H9 105.755 no . . .
C10 C9 H9 105.765 no . . .
C11 C9 H9 105.765 no . . .
C9 C10 H10A 108.424 no . . .
C9 C10 H10B 108.423 no . . .
C13 C10 H10A 108.414 no . . .
C13 C10 H10B 108.417 no . . .
H10A C10 H10B 107.466 no . . .
C9 C11 H11A 108.430 no . . .
C9 C11 H11B 108.421 no . . .
C15 C11 H11A 108.435 no . . .
C15 C11 H11B 108.438 no . . .
H11A C11 H11B 107.473 no . . .
C13 C12 H12A 107.948 no . . .
C13 C12 H12B 107.946 no . . .
C14 C12 H12A 107.951 no . . .
C14 C12 H12B 107.955 no . . .
H12A C12 H12B 107.231 no . . .
C10 C13 H13A 108.151 no . . .
C10 C13 H13B 108.149 no . . .
C12 C13 H13A 108.150 no . . .
C12 C13 H13B 108.151 no . . .
H13A C13 H13B 107.326 no . . .
C12 C14 H14A 107.959 no . . .
C12 C14 H14B 107.955 no . . .
C16 C14 H14A 107.956 no . . .
C16 C14 H14B 107.951 no . . .
H14A C14 H14B 107.224 no . . .
C11 C15 H15A 108.291 no . . .
C11 C15 H15B 108.286 no . . .
C16 C15 H15A 108.286 no . . .
C16 C15 H15B 108.281 no . . .
H15A C15 H15B 107.393 no . . .
C14 C16 H16A 108.023 no . . .
C14 C16 H16B 108.023 no . . .
C15 C16 H16A 108.031 no . . .
C15 C16 H16B 108.022 no . . .
H16A C16 H16B 107.257 no . . .

loop_
_geom_bond_atom_site_label_1
_geom_bond_atom_site_label_2
_geom_bond_distance
_geom_bond_publ_flag
_geom_bond_site_symmetry_1
_geom_bond_site_symmetry_2
O1 C6 1.213(4) yes . .
O17 C5 1.220(4) yes . .
N4 C5 1.401(4) yes . .
N4 C6 1.401(4) yes . .
N4 C9 1.500(4) yes . .
C2 C6 1.483(4) yes . .
C2 C7 1.382(4) yes . .
C2 C18 1.408(5) yes . .
C3 C5 1.475(4) yes . .
C3 C8 1.376(5) yes . .
C3 C18 1.416(4) yes . .
C7 C8 1.405(4) yes . 3_656
C9 C10 1.524(5) yes . .
C9 C11 1.528(5) yes . .
C10 C13 1.526(4) yes . .
C11 C15 1.531(5) yes . .
C12 C13 1.523(5) yes . .
C12 C14 1.512(6) yes . .
C14 C16 1.527(6) yes . .
C15 C16 1.513(6) yes . .
C18 C18 1.408(4) yes . 3_656
C7 H7 0.930 no . .
C8 H8 0.930 no . .
C9 H9 0.980 no . .
C10 H10A 0.970 no . .
C10 H10B 0.970 no . .
C11 H11A 0.970 no . .
C11 H11B 0.970 no . .
C12 H12A 0.970 no . .
C12 H12B 0.970 no . .
C13 H13A 0.970 no . .
C13 H13B 0.970 no . .
C14 H14A 0.970 no . .
C14 H14B 0.970 no . .
C15 H15A 0.970 no . .
C15 H15B 0.970 no . .
C16 H16A 0.970 no . .
C16 H16B 0.970 no . .

loop_
_geom_contact_atom_site_label_1
_geom_contact_atom_site_label_2
_geom_contact_distance
_geom_contact_publ_flag
_geom_contact_site_symmetry_1
_geom_contact_site_symmetry_2
O1 C5 3.565(4) no . .
O1 C7 2.808(4) no . .
O1 C9 2.757(4) no . .
O1 C10 2.919(4) no . .
O1 C11 3.047(4) no . .
O17 C6 3.569(4) no . .
O17 C8 2.808(4) no . .
O17 C9 2.747(4) no . .
O17 C11 3.599(5) no . .
N4 C18 2.838(4) no . .
C2 C3 2.805(4) no . 3_656
C2 C5 2.876(4) no . .
C3 C6 2.867(5) no . .
C5 C10 3.552(5) no . .
C5 C11 3.409(5) no . .
C6 C10 3.013(4) no . .
C6 C11 3.097(5) no . .
C7 C18 2.788(5) no . 3_656
C8 C18 2.802(4) no . 3_656
C9 C12 3.542(5) no . .
C9 C14 3.530(5) no . .
C9 C16 3.543(5) no . .
C10 C14 3.070(5) no . .
C10 C15 3.274(5) no . .
C11 C13 3.269(5) no . .
C11 C14 3.066(5) no . .
C12 C15 3.238(6) no . .
C13 C15 3.174(6) no . .
C13 C16 3.256(6) no . .
O1 C10 3.342(4) no . 4_555
O1 C11 3.370(5) no . 4_545
O1 C13 3.348(4) no . 4_555
O17 C2 3.245(4) no . 4_554
O17 C6 3.338(4) no . 4_554
O17 C7 3.566(5) no . 4_554
C2 O17 3.245(4) no . 4_555
C3 C8 3.485(5) no . 2_645
C5 C7 3.532(5) no . 4_554
C6 O17 3.338(4) no . 4_555
C7 O17 3.566(5) no . 4_555
C7 C5 3.532(5) no . 4_555
C8 C3 3.485(5) no . 2_655
C10 O1 3.342(4) no . 4_554
C11 O1 3.370(5) no . 4_544
C13 O1 3.348(4) no . 4_554
O1 H7 2.5270 no . .
O1 H10A 3.2398 no . .
O1 H10B 2.3393 no . .
O1 H11A 2.5007 no . .
O1 H11B 3.4139 no . .
O1 H14B 3.3217 no . .
O17 H8 2.5267 no . .
O17 H9 2.2536 no . .
O17 H11B 3.3004 no . .
N4 H10A 2.5540 no . .
N4 H10B 2.7253 no . .
N4 H11A 2.7208 no . .
N4 H11B 2.5394 no . .
C2 H8 3.2559 no . 3_656
C3 H7 3.2461 no . 3_656
C5 H8 2.6217 no . .
C5 H9 2.4461 no . .
C5 H10A 3.4094 no . .
C5 H11B 3.1728 no . .
C6 H7 2.6335 no . .
C6 H9 3.2620 no . .
C6 H10A 3.1081 no . .
C6 H10B 2.7902 no . .
C6 H11A 2.8852 no . .
C6 H11B 3.2306 no . .
C9 H13A 3.2883 no . .
C9 H13B 2.5628 no . .
C9 H14B 3.1577 no . .
C9 H15A 2.5664 no . .
C9 H15B 3.2909 no . .
C10 H11A 2.8213 no . .
C10 H11B 3.4222 no . .
C10 H12A 2.9150 no . .
C10 H12B 3.3810 no . .
C10 H14B 2.7370 no . .
C10 H15A 3.1207 no . .
C11 H10A 3.4231 no . .
C11 H10B 2.8219 no . .
C11 H13B 3.1264 no . .
C11 H14B 2.7380 no . .
C11 H16A 2.8878 no . .
C11 H16B 3.3749 no . .
C12 H10A 3.3039 no . .
C12 H10B 2.5901 no . .
C12 H15A 3.0874 no . .
C12 H16A 3.3881 no . .
C12 H16B 2.7789 no . .
C13 H9 2.6939 no . .
C13 H11A 3.5547 no . .
C13 H14A 3.3862 no . .
C13 H14B 2.7650 no . .
C13 H15A 2.7551 no . .
C13 H16B 3.5412 no . .
C14 H10B 2.8134 no . .
C14 H11A 2.8047 no . .
C14 H13A 3.3768 no . .
C14 H13B 2.9183 no . .
C14 H15A 2.9043 no . .
C14 H15B 3.3841 no . .
C15 H9 2.6978 no . .
C15 H10B 3.5633 no . .
C15 H12B 3.5028 no . .
C15 H13B 2.7677 no . .
C15 H14A 3.3859 no . .
C15 H14B 2.7741 no . .
C16 H11A 2.5724 no . .
C16 H11B 3.2865 no . .
C16 H12A 3.3896 no . .
C16 H12B 2.7673 no . .
C16 H13B 3.1205 no . .
C18 H7 3.2540 no . .
C18 H8 3.2565 no . .
H7 H8 2.3278 no . 3_656
H9 H10A 2.3373 no . .
H9 H10B 2.8042 no . .
H9 H11A 2.8073 no . .
H9 H11B 2.3425 no . .
H9 H13A 3.3043 no . .
H9 H13B 2.3643 no . .
H9 H15A 2.3698 no . .
H9 H15B 3.3003 no . .
H10A H12A 3.4720 no . .
H10A H13A 2.1520 no . .
H10A H13B 2.5534 no . .
H10B H11A 2.6632 no . .
H10B H12A 2.6883 no . .
H10B H12B 3.5168 no . .
H10B H13A 2.5561 no . .
H10B H13B 2.7636 no . .
H10B H14A 3.5752 no . .
H10B H14B 2.2431 no . .
H11A H14A 3.5664 no . .
H11A H14B 2.2412 no . .
H11A H15A 2.7642 no . .
H11A H15B 2.5678 no . .
H11A H16A 2.6532 no . .
H11A H16B 3.5030 no . .
H11B H15A 2.5665 no . .
H11B H15B 2.1567 no . .
H11B H16A 3.4386 no . .
H12A H13A 2.2309 no . .
H12A H13B 2.7938 no . .
H12A H14A 2.2534 no . .
H12A H14B 2.3298 no . .
H12B H13A 2.3868 no . .
H12B H13B 2.2323 no . .
H12B H14A 2.3298 no . .
H12B H14B 2.8030 no . .
H12B H15A 3.2069 no . .
H12B H16B 2.5996 no . .
H13A H14B 3.5584 no . .
H13B H14B 3.2368 no . .
H13B H15A 2.1062 no . .
H13B H16B 3.2619 no . .
H14A H16A 2.2750 no . .
H14A H16B 2.3385 no . .
H14B H15A 3.2300 no . .
H14B H15B 3.5768 no . .
H14B H16A 2.3379 no . .
H14B H16B 2.8152 no . .
H15A H16A 2.7912 no . .
H15A H16B 2.2339 no . .
H15B H16A 2.2319 no . .
H15B H16B 2.3709 no . .
O1 H9 3.0426 no . 4_555
O1 H10A 2.8089 no . 4_555
O1 H11B 2.4831 no . 4_545
O1 H13A 3.0386 no . 4_555
O1 H13B 3.1059 no . 4_555
O1 H15B 3.0289 no . 4_545
O17 H7 3.1357 no . 1_554
O17 H8 3.0452 no . 3_655
O17 H10A 3.4221 no . 4_554
C3 H8 3.4077 no . 2_645
C5 H7 3.5409 no . 4_544
C5 H7 3.5883 no . 4_554
C6 H9 3.4414 no . 4_555
C6 H11B 3.3501 no . 4_545
C7 H10A 3.5663 no . 4_555
C7 H11B 3.5224 no . 4_545
C8 H8 3.2706 no . 3_655
C9 H10B 3.4659 no . 4_554
C10 H9 3.2364 no . 4_555
C10 H10B 3.5938 no . 4_554
C10 H13B 3.1152 no . 4_555
C10 H15A 3.3556 no . 4_555
C11 H13A 3.3548 no . 1_545
C11 H15B 3.5052 no . 4_545
C12 H13B 3.2507 no . 4_555
C12 H14A 3.2089 no . 2_555
C12 H15A 3.4510 no . 4_555
C12 H16A 3.5168 no . 2_555
C13 H10B 3.0495 no . 4_554
C13 H12A 3.5500 no . 4_554
C13 H13B 3.5861 no . 4_555
C13 H14B 3.1806 no . 4_554
C13 H15A 3.4232 no . 4_555
C13 H15B 3.4577 no . 1_565
C13 H16A 3.5976 no . 1_565
C14 H12A 3.5415 no . 2_545
C14 H12B 3.5046 no . 2_545
C14 H13B 3.2604 no . 4_555
C14 H15B 3.2571 no . 4_545
C15 H11A 3.2840 no . 4_544
C15 H12A 3.5319 no . 4_554
C15 H13A 3.1599 no . 1_545
C15 H14B 3.4161 no . 4_544
C16 H12A 3.4194 no . 2_545
C16 H13A 3.4142 no . 1_545
C16 H16B 3.5013 no . 3_555
C18 H8 3.2358 no . 2_645
C18 H8 3.4326 no . 4_555
H7 O17 3.1357 no . 1_556
H7 C5 3.5409 no . 4_545
H7 C5 3.5883 no . 4_555
H7 H10A 2.8170 no . 4_555
H7 H11B 2.8578 no . 4_545
H8 O17 3.0452 no . 3_655
H8 C3 3.4077 no . 2_655
H8 C8 3.2706 no . 3_655
H8 C18 3.2358 no . 2_655
H8 C18 3.4326 no . 4_554
H8 H8 2.4451 no . 3_655
H9 O1 3.0426 no . 4_554
H9 C6 3.4414 no . 4_554
H9 C10 3.2364 no . 4_554
H9 H10A 2.9191 no . 4_554
H9 H10B 2.6399 no . 4_554
H10A O1 2.8089 no . 4_554
H10A O17 3.4221 no . 4_555
H10A C7 3.5663 no . 4_554
H10A H7 2.8170 no . 4_554
H10A H9 2.9191 no . 4_555
H10A H11B 3.3072 no . 1_565
H10A H13B 3.4660 no . 4_555
H10A H15A 3.2556 no . 4_555
H10B C9 3.4659 no . 4_555
H10B C10 3.5938 no . 4_555
H10B C13 3.0495 no . 4_555
H10B H9 2.6399 no . 4_555
H10B H13A 3.2015 no . 4_555
H10B H13B 2.2065 no . 4_555
H10B H15A 2.8830 no . 4_555
H11A C15 3.2840 no . 4_545
H11A H11B 3.4546 no . 4_545
H11A H13A 3.1862 no . 1_545
H11A H15A 3.2175 no . 4_545
H11A H15B 2.5482 no . 4_545
H11B O1 2.4831 no . 4_544
H11B C6 3.3501 no . 4_544
H11B C7 3.5224 no . 4_544
H11B H7 2.8578 no . 4_544
H11B H10A 3.3072 no . 1_545
H11B H11A 3.4546 no . 4_544
H11B H13A 3.0992 no . 1_545
H12A C13 3.5500 no . 4_555
H12A C14 3.5415 no . 2_555
H12A C15 3.5319 no . 4_555
H12A C16 3.4194 no . 2_555
H12A H12B 3.1461 no . 4_555
H12A H13B 2.7247 no . 4_555
H12A H14A 2.8205 no . 2_555
H12A H15A 2.7044 no . 4_555
H12A H16A 3.3228 no . 1_565
H12A H16A 3.1615 no . 2_555
H12A H16B 3.0376 no . 2_555
H12A H16B 3.1682 no . 4_555
H12B C14 3.5046 no . 2_555
H12B H12A 3.1461 no . 4_554
H12B H14A 2.6757 no . 2_555
H12B H14A 3.3463 no . 4_554
H12B H14B 3.4575 no . 4_554
H12B H16A 3.1976 no . 2_555
H12B H16B 2.8295 no . 3_555
H13A O1 3.0386 no . 4_554
H13A C11 3.3548 no . 1_565
H13A C15 3.1599 no . 1_565
H13A C16 3.4142 no . 1_565
H13A H10B 3.2015 no . 4_554
H13A H11A 3.1862 no . 1_565
H13A H11B 3.0992 no . 1_565
H13A H14B 2.8960 no . 4_554
H13A H15A 3.1054 no . 4_555
H13A H15B 2.5800 no . 1_565
H13A H16A 2.7535 no . 1_565
H13B O1 3.1059 no . 4_554
H13B C10 3.1152 no . 4_554
H13B C12 3.2507 no . 4_554
H13B C13 3.5861 no . 4_554
H13B C14 3.2604 no . 4_554
H13B H10A 3.4660 no . 4_554
H13B H10B 2.2065 no . 4_554
H13B H12A 2.7247 no . 4_554
H13B H14A 3.4710 no . 4_554
H13B H14B 2.6002 no . 4_554
H13B H15B 3.5228 no . 1_565
H14A C12 3.2089 no . 2_545
H14A H12A 2.8205 no . 2_545
H14A H12B 2.6757 no . 2_545
H14A H12B 3.3463 no . 4_555
H14A H13B 3.4710 no . 4_555
H14A H15B 3.3882 no . 4_545
H14A H16A 2.9413 no . 2_555
H14A H16B 3.5743 no . 2_555
H14B C13 3.1806 no . 4_555
H14B C15 3.4161 no . 4_545
H14B H12B 3.4575 no . 4_555
H14B H13A 2.8960 no . 4_555
H14B H13B 2.6002 no . 4_555
H14B H15B 2.4801 no . 4_545
H15A C10 3.3556 no . 4_554
H15A C12 3.4510 no . 4_554
H15A C13 3.4232 no . 4_554
H15A H10A 3.2556 no . 4_554
H15A H10B 2.8830 no . 4_554
H15A H11A 3.2175 no . 4_544
H15A H12A 2.7044 no . 4_554
H15A H13A 3.1054 no . 4_554
H15A H16A 3.4807 no . 4_544
H15B O1 3.0289 no . 4_544
H15B C11 3.5052 no . 4_544
H15B C13 3.4577 no . 1_545
H15B C14 3.2571 no . 4_544
H15B H11A 2.5482 no . 4_544
H15B H13A 2.5800 no . 1_545
H15B H13B 3.5228 no . 1_545
H15B H14A 3.3882 no . 4_544
H15B H14B 2.4801 no . 4_544
H15B H16A 3.1710 no . 4_544
H16A C12 3.5168 no . 2_545
H16A C13 3.5976 no . 1_545
H16A H12A 3.3228 no . 1_545
H16A H12A 3.1615 no . 2_545
H16A H12B 3.1976 no . 2_545
H16A H13A 2.7535 no . 1_545
H16A H14A 2.9413 no . 2_545
H16A H15A 3.4807 no . 4_545
H16A H15B 3.1710 no . 4_545
H16B C16 3.5013 no . 3_555
H16B H12A 3.0376 no . 2_545
H16B H12A 3.1682 no . 4_554
H16B H12B 2.8295 no . 3_555
H16B H14A 3.5743 no . 2_545
H16B H16B 2.6111 no . 3_555

loop_
_geom_torsion_atom_site_label_1
_geom_torsion_atom_site_label_2
_geom_torsion_atom_site_label_3
_geom_torsion_atom_site_label_4
_geom_torsion
_geom_torsion_publ_flag
_geom_torsion_site_symmetry_1
_geom_torsion_site_symmetry_2
_geom_torsion_site_symmetry_3
_geom_torsion_site_symmetry_4
C5 N4 C6 O1 -173.9(3) no . . . .
C5 N4 C6 C2 5.5(4) no . . . .
C6 N4 C5 O17 173.0(3) no . . . .
C6 N4 C5 C3 -7.1(4) no . . . .
C5 N4 C9 C10 -121.9(3) no . . . .
C5 N4 C9 C11 105.2(3) no . . . .
C9 N4 C5 O17 -3.7(4) no . . . .
C9 N4 C5 C3 176.3(3) no . . . .
C6 N4 C9 C10 61.3(3) no . . . .
C6 N4 C9 C11 -71.6(3) no . . . .
C9 N4 C6 O1 2.8(4) no . . . .
C9 N4 C6 C2 -177.8(3) no . . . .
C6 C2 C7 C8 -178.4(3) no . . . 3_656
C7 C2 C6 O1 -2.5(5) no . . . .
C7 C2 C6 N4 178.1(3) no . . . .
C6 C2 C18 C3 -1.1(4) no . . . .
C6 C2 C18 C18 179.0(3) no . . . 3_656
C18 C2 C6 O1 178.2(3) no . . . .
C18 C2 C6 N4 -1.2(4) no . . . .
C7 C2 C18 C3 179.5(3) no . . . .
C7 C2 C18 C18 -0.3(4) no . . . 3_656
C18 C2 C7 C8 0.9(5) no . . . 3_656
C5 C3 C8 C7 -180.0(3) no . . . 3_656
C8 C3 C5 O17 3.7(5) no . . . .
C8 C3 C5 N4 -176.2(3) no . . . .
C5 C3 C18 C2 -0.5(4) no . . . .
C5 C3 C18 C18 179.4(3) no . . . 3_656
C18 C3 C5 O17 -175.6(3) no . . . .
C18 C3 C5 N4 4.4(4) no . . . .
C8 C3 C18 C2 -179.9(3) no . . . .
C8 C3 C18 C18 0.0(4) no . . . 3_656
C18 C3 C8 C7 -0.6(4) no . . . 3_656
C2 C7 C8 C3 -1.0(5) no . . 3_656 3_656
N4 C9 C10 C13 168.2(2) no . . . .
N4 C9 C11 C15 -167.6(3) no . . . .
C10 C9 C11 C15 64.8(4) no . . . .
C11 C9 C10 C13 -64.5(4) no . . . .
C9 C10 C13 C12 99.2(3) no . . . .
C9 C11 C15 C16 -100.5(4) no . . . .
C13 C12 C14 C16 -64.8(4) no . . . .
C14 C12 C13 C10 -43.5(4) no . . . .
C12 C14 C16 C15 63.6(4) no . . . .
C11 C15 C16 C14 45.2(5) no . . . .
C2 C18 C18 C2 180(244641) no . . 3_656 3_656
C2 C18 C18 C3 -0.1(4) no . . 3_656 3_656
C3 C18 C18 C2 0.1(4) no . . 3_656 3_656
C3 C18 C18 C3 180(182076) no . . 3_656 3_656
